data_1557730
loop_
_publ_author_name
'Khushi, Shamsunnahar'
'Salim, Angela A.'
'Elbanna, Ahmed H.'
'Nahar, Laizuman'
'Bernhardt, Paul V.'
'Capon, Robert J.'

_publ_section_title
;
 Dysidealactams and Dysidealactones: Sesquiterpene Glycinyl-Lactams,
 Imides, and Lactones from a Dysidea sp. Marine Sponge Collected in
 Southern Australia
;
_journal_name_full 'Journal of Natural Products'
_journal_paper_doi 10.1021/acs.jnatprod.0c00041
_journal_year 2020
_chemical_absolute_configuration ad
_chemical_formula_sum 'C17 H25 N O3'
_chemical_formula_weight 291.38
_space_group_IT_number 4
_space_group_name_Hall 'P 2yb'
_space_group_name_H-M_alt 'P 1 21 1'
_symmetry_cell_setting monoclinic
_symmetry_Int_Tables_number 4
_symmetry_space_group_name_Hall 'P 2yb'
_symmetry_space_group_name_H-M 'P 1 21 1'
_atom_sites_solution_hydrogens geom
_atom_sites_solution_primary dual
_atom_sites_solution_secondary dual
_audit_conform_dict_location ftp://ftp.iucr.org/pub/cif_core.dic
_audit_conform_dict_name cif_core.dic
_audit_conform_dict_version 2.4.5
_audit_creation_date 2019-10-21T09:07:12-00:00
_audit_creation_method 'WinGX routine CIF_UPDATE'
_cell_angle_alpha 90
_cell_angle_beta 94.836(3)
_cell_angle_gamma 90
_cell_formula_units_Z 4
_cell_length_a 14.3592(5)
_cell_length_b 7.0144(3)
_cell_length_c 15.9545(7)
_cell_measurement_reflns_used 4138
_cell_measurement_temperature 190(2)
_cell_measurement_theta_max 60.96
_cell_measurement_theta_min 5.54
_cell_measurement_wavelength 0.71073
_cell_volume 1601.24(11)
_computing_cell_refinement 'CrysalisPro (Agilent Technologies,     )'
_computing_data_collection 'CrysalisPro (Agilent Technologies,     )'
_computing_data_reduction 'CrysalisPro (Agilent Technologies,     )'
_computing_molecular_graphics 'Ortep for Windows (Farrugia, 2012)'
_computing_publication_material 'WinGX publication routines (Farrugia, 2012)'
_computing_structure_refinement 'SHELXL-2018/1 (Sheldrick, 2018)'
_computing_structure_solution 'SHELXT-2014/5 (Sheldrick, 2015)'
_diffrn_ambient_temperature 190(2)
_diffrn_detector 'CCD plate'
_diffrn_detector_area_resol_mean 8.02
_diffrn_measured_fraction_theta_full 0.996
_diffrn_measured_fraction_theta_max 0.996
_diffrn_measurement_device '\k-geometry diffractometer'
_diffrn_measurement_device_type 'Agilent Technologies Xcalibur, EosS2, Gemini ultra'
_diffrn_measurement_method '\w scans'
_diffrn_orient_matrix_UB_11 -0.006949
_diffrn_orient_matrix_UB_12 0.049001
_diffrn_orient_matrix_UB_13 0.093393
_diffrn_orient_matrix_UB_21 -0.020583
_diffrn_orient_matrix_UB_22 0.209531
_diffrn_orient_matrix_UB_23 -0.023918
_diffrn_orient_matrix_UB_31 -0.105448
_diffrn_orient_matrix_UB_32 -0.044026
_diffrn_orient_matrix_UB_33 -0.009806
_diffrn_radiation_monochromator mirror
_diffrn_radiation_probe x-ray
_diffrn_radiation_type CuK\a
_diffrn_radiation_wavelength 1.54184
_diffrn_reflns_av_R_equivalents 0.067
_diffrn_reflns_av_unetI/netI 0.0553
_diffrn_reflns_Laue_measured_fraction_full 0.996
_diffrn_reflns_Laue_measured_fraction_max 0.996
_diffrn_reflns_limit_h_max 14
_diffrn_reflns_limit_h_min -16
_diffrn_reflns_limit_k_max 7
_diffrn_reflns_limit_k_min -8
_diffrn_reflns_limit_l_max 17
_diffrn_reflns_limit_l_min -18
_diffrn_reflns_number 12922
_diffrn_reflns_point_group_measured_fraction_full 0.986
_diffrn_reflns_point_group_measured_fraction_max 0.986
_diffrn_reflns_reduction_process
;
        Scaled and merged with Sortav
        R.H. Blessing, (1987) Cryst. Rev. 1, 3-58
        R.H. Blessing, (1989) J. Appl. Cryst. 22, 396-397
;
_diffrn_reflns_theta_full 61.65
_diffrn_reflns_theta_max 61.65
_diffrn_reflns_theta_min 3.979
_diffrn_source 'fine-focus sealed X-ray tube'
_diffrn_standards_number 0
_exptl_absorpt_coefficient_mu 0.657
_exptl_absorpt_correction_T_max 1
_exptl_absorpt_correction_T_min 0.929
_exptl_absorpt_correction_type multi-scan
_exptl_absorpt_process_details
;
        CrysAlisPro 1.171.39.46e (Rigaku Oxford Diffraction, 2018)
        Empirical absorption correction using spherical harmonics,
        implemented in SCALE3 ABSPACK scaling algorithm.
;
_exptl_crystal_colour colourless
_exptl_crystal_density_diffrn 1.209
_exptl_crystal_density_method 'not measured'
_exptl_crystal_description plate
_exptl_crystal_F_000 632
_exptl_crystal_size_max 0.3
_exptl_crystal_size_mid 0.1
_exptl_crystal_size_min 0.03
_refine_diff_density_max 0.292
_refine_diff_density_min -0.315
_refine_diff_density_rms 0.09
_refine_ls_abs_structure_details
;
 Flack x determined using 1567 quotients [(I+)-(I-)]/[(I+)+(I-)]
 (Parsons, Flack and Wagner, Acta Cryst. B69 (2013) 249-259).
;
_refine_ls_abs_structure_Flack 0.3(3)
_refine_ls_extinction_method none
_refine_ls_goodness_of_fit_ref 1.093
_refine_ls_hydrogen_treatment constr
_refine_ls_matrix_type full
_refine_ls_number_constraints 0
_refine_ls_number_parameters 387
_refine_ls_number_reflns 4898
_refine_ls_number_restraints 1
_refine_ls_restrained_S_all 1.093
_refine_ls_R_factor_all 0.064
_refine_ls_R_factor_gt 0.0544
_refine_ls_shift/su_max 0
_refine_ls_shift/su_mean 0
_refine_ls_structure_factor_coef Fsqd
_refine_ls_weighting_details 'w=1/[\s^2^(Fo^2^)+(0.0771P)^2^] where P=(Fo^2^+2Fc^2^)/3'
_refine_ls_weighting_scheme calc
_refine_ls_wR_factor_gt 0.1389
_refine_ls_wR_factor_ref 0.1473
_reflns_Friedel_coverage 0.809
_reflns_Friedel_fraction_full 0.974
_reflns_Friedel_fraction_max 0.974
_reflns_number_gt 4170
_reflns_number_total 4898
_reflns_threshold_expression 'I > 2\s(I)'
_cod_data_source_file np0c00041_si_002.cif
_cod_data_source_block shelx
_cod_original_sg_symbol_H-M 'P 21'
_cod_database_code 1557730
_shelx_estimated_absorpt_t_min 0.827
_shelx_estimated_absorpt_t_max 0.981
_shelx_shelxl_version_number 2018/1

loop_
_symmetry_equiv_pos_as_xyz
'x, y, z'
'-x, y+1/2, -z'

loop_
_atom_site_label
_atom_site_type_symbol
_atom_site_fract_x
_atom_site_fract_y
_atom_site_fract_z
_atom_site_U_iso_or_equiv
_atom_site_adp_type
_atom_site_occupancy
_atom_site_site_symmetry_order
_atom_site_calc_flag
_atom_site_refinement_flags_posn
_atom_site_refinement_flags_adp
_atom_site_refinement_flags_occupancy
_atom_site_disorder_assembly
_atom_site_disorder_group
C1A C 0.4507(3) 0.6944(7) 0.5997(3) 0.0263(10) Uani 1 1 d . . . . .
C2A C 0.4246(3) 0.8252(7) 0.6668(3) 0.0274(10) Uani 1 1 d . . . . .
C3A C 0.3314(3) 0.8378(8) 0.7011(3) 0.0336(11) Uani 1 1 d . . . . .
H3A H 0.306573 0.70809 0.709385 0.04 Uiso 1 1 calc R U . . .
H3B H 0.28704 0.906174 0.660806 0.04 Uiso 1 1 calc R U . . .
C4A C 0.3408(3) 0.9438(7) 0.7849(3) 0.0331(11) Uani 1 1 d . . . . .
H4A H 0.367913 0.857109 0.82942 0.04 Uiso 1 1 calc R U . . .
H4B H 0.277971 0.982652 0.799807 0.04 Uiso 1 1 calc R U . . .
C5A C 0.4029(3) 1.1213(7) 0.7813(3) 0.0289(10) Uani 1 1 d . . . . .
H5A H 0.379139 1.187425 0.728194 0.035 Uiso 1 1 calc R U . . .
C6A C 0.3927(3) 1.2718(8) 0.8515(3) 0.0370(11) Uani 1 1 d . . . . .
C7A C 0.4556(4) 1.4430(8) 0.8335(4) 0.0462(13) Uani 1 1 d . . . . .
H7A H 0.426767 1.511657 0.783695 0.055 Uiso 1 1 calc R U . . .
H7B H 0.456848 1.531536 0.881943 0.055 Uiso 1 1 calc R U . . .
C8A C 0.5563(4) 1.3929(7) 0.8178(4) 0.0488(14) Uani 1 1 d . . . . .
H8A H 0.589517 1.510031 0.802572 0.059 Uiso 1 1 calc R U . . .
H8B H 0.588851 1.341051 0.870046 0.059 Uiso 1 1 calc R U . . .
C9A C 0.5596(3) 1.2467(7) 0.7473(3) 0.0383(11) Uani 1 1 d . . . . .
H9A H 0.625497 1.213006 0.740395 0.046 Uiso 1 1 calc R U . . .
H9B H 0.532464 1.302984 0.693854 0.046 Uiso 1 1 calc R U . . .
C10A C 0.5052(3) 1.0660(7) 0.7668(3) 0.0283(10) Uani 1 1 d . . . . .
C11A C 0.4997(3) 0.9299(7) 0.6931(3) 0.0258(10) Uani 1 1 d . . . . .
C12A C 0.5798(3) 0.8812(7) 0.6426(3) 0.0315(11) Uani 1 1 d . . . . .
H12A H 0.59799 0.991845 0.609085 0.038 Uiso 1 1 calc R U . . .
H12B H 0.634744 0.837809 0.679336 0.038 Uiso 1 1 calc R U . . .
C13A C 0.4160(4) 1.1972(9) 0.9415(3) 0.0490(14) Uani 1 1 d . . . . .
H13A H 0.396183 1.291015 0.981868 0.073 Uiso 1 1 calc R U . . .
H13B H 0.483504 1.176412 0.951208 0.073 Uiso 1 1 calc R U . . .
H13C H 0.383076 1.076635 0.94863 0.073 Uiso 1 1 calc R U . . .
C14A C 0.2918(4) 1.3455(9) 0.8454(4) 0.0491(14) Uani 1 1 d . . . . .
H14A H 0.250915 1.248245 0.866811 0.074 Uiso 1 1 calc R U . . .
H14B H 0.271325 1.373263 0.786474 0.074 Uiso 1 1 calc R U . . .
H14C H 0.288629 1.46201 0.878881 0.074 Uiso 1 1 calc R U . . .
C15A C 0.5571(3) 0.9556(7) 0.8401(3) 0.0359(11) Uani 1 1 d . . . . .
H15A H 0.514058 0.865626 0.863557 0.054 Uiso 1 1 calc R U . . .
H15B H 0.580756 1.045474 0.883827 0.054 Uiso 1 1 calc R U . . .
H15C H 0.609599 0.885408 0.819383 0.054 Uiso 1 1 calc R U . . .
C16A C 0.5938(3) 0.6284(7) 0.5291(3) 0.0317(11) Uani 1 1 d . . . . .
H16A H 0.611819 0.719776 0.48604 0.038 Uiso 1 1 calc R U . . .
H16B H 0.552882 0.530801 0.500309 0.038 Uiso 1 1 calc R U . . .
C17A C 0.6811(3) 0.5321(7) 0.5690(3) 0.0313(11) Uani 1 1 d . . . . .
N1A N 0.5421(2) 0.7281(6) 0.5887(2) 0.0306(9) Uani 1 1 d . . . . .
O1A O 0.4031(2) 0.5715(5) 0.5607(2) 0.0373(8) Uani 1 1 d . . . . .
O2A O 0.7035(2) 0.5267(6) 0.6432(2) 0.0461(9) Uani 1 1 d . . . . .
O3A O 0.7308(2) 0.4575(6) 0.5109(2) 0.0429(9) Uani 1 1 d . . . . .
H3E H 0.706492 0.3541 0.493898 0.064 Uiso 1 1 calc R U . . .
C1B C -0.0496(3) 0.2331(7) 0.5952(3) 0.0301(11) Uani 1 1 d . . . . .
C2B C -0.0786(3) 0.1048(7) 0.6608(3) 0.0285(10) Uani 1 1 d . . . . .
C3B C -0.1733(3) 0.0965(8) 0.6928(3) 0.0352(11) Uani 1 1 d . . . . .
H3C H -0.22147 0.086961 0.64486 0.042 Uiso 1 1 calc R U . . .
H3D H -0.184766 0.214857 0.724147 0.042 Uiso 1 1 calc R U . . .
C4B C -0.1802(3) -0.0746(8) 0.7503(3) 0.0400(12) Uani 1 1 d . . . . .
H4C H -0.195337 -0.189151 0.715518 0.048 Uiso 1 1 calc R U . . .
H4D H -0.232065 -0.053772 0.786402 0.048 Uiso 1 1 calc R U . . .
C5B C -0.0902(3) -0.1109(8) 0.8061(3) 0.0360(12) Uani 1 1 d . . . . .
H5B H -0.073026 0.016519 0.830943 0.043 Uiso 1 1 calc R U . . .
C6B C -0.0994(4) -0.2420(10) 0.8831(3) 0.0492(14) Uani 1 1 d . . . . .
C7B C -0.0036(4) -0.2501(11) 0.9337(4) 0.0572(16) Uani 1 1 d . . . . .
H7C H 0.009808 -0.123699 0.959589 0.069 Uiso 1 1 calc R U . . .
H7D H -0.006815 -0.343544 0.979913 0.069 Uiso 1 1 calc R U . . .
C8B C 0.0772(4) -0.3049(10) 0.8820(4) 0.0578(16) Uani 1 1 d . . . . .
H8C H 0.13659 -0.301173 0.918301 0.069 Uiso 1 1 calc R U . . .
H8D H 0.06791 -0.436818 0.8608 0.069 Uiso 1 1 calc R U . . .
C9B C 0.0834(3) -0.1712(9) 0.8088(4) 0.0465(13) Uani 1 1 d . . . . .
H9C H 0.134405 -0.213855 0.775176 0.056 Uiso 1 1 calc R U . . .
H9D H 0.099348 -0.041977 0.83049 0.056 Uiso 1 1 calc R U . . .
C10B C -0.0081(3) -0.1615(8) 0.7518(3) 0.0351(11) Uani 1 1 d . . . . .
C11B C -0.0057(3) -0.0056(7) 0.6883(3) 0.0304(11) Uani 1 1 d . . . . .
C12B C 0.0783(3) 0.0482(8) 0.6422(3) 0.0346(12) Uani 1 1 d . . . . .
H12C H 0.130424 0.093597 0.681676 0.042 Uiso 1 1 calc R U . . .
H12D H 0.100004 -0.060958 0.609622 0.042 Uiso 1 1 calc R U . . .
C13B C -0.1365(5) -0.4427(11) 0.8613(4) 0.0666(19) Uani 1 1 d . . . . .
H13D H -0.192934 -0.433188 0.822389 0.1 Uiso 1 1 calc R U . . .
H13E H -0.151609 -0.507707 0.912785 0.1 Uiso 1 1 calc R U . . .
H13F H -0.088733 -0.515498 0.834671 0.1 Uiso 1 1 calc R U . . .
C14B C -0.1676(4) -0.1465(13) 0.9402(4) 0.073(2) Uani 1 1 d . . . . .
H14D H -0.15154 -0.011348 0.9473 0.109 Uiso 1 1 calc R U . . .
H14E H -0.162723 -0.209347 0.995268 0.109 Uiso 1 1 calc R U . . .
H14F H -0.231645 -0.158319 0.914292 0.109 Uiso 1 1 calc R U . . .
C15B C -0.0214(4) -0.3500(8) 0.7014(4) 0.0494(13) Uani 1 1 d . . . . .
H15D H -0.08597 -0.358061 0.676193 0.074 Uiso 1 1 calc R U . . .
H15E H -0.008352 -0.458491 0.739234 0.074 Uiso 1 1 calc R U . . .
H15F H 0.021555 -0.352419 0.656844 0.074 Uiso 1 1 calc R U . . .
C16B C 0.0954(3) 0.2951(7) 0.5272(3) 0.0325(11) Uani 1 1 d . . . . .
H16C H 0.054612 0.387482 0.494664 0.039 Uiso 1 1 calc R U . . .
H16D H 0.116889 0.19999 0.487196 0.039 Uiso 1 1 calc R U . . .
C17B C 0.1795(3) 0.3995(7) 0.5689(3) 0.0334(11) Uani 1 1 d . . . . .
N1B N 0.0422(2) 0.2002(6) 0.5870(3) 0.0332(9) Uani 1 1 d . . . . .
O1B O -0.0978(2) 0.3496(5) 0.5514(2) 0.0365(8) Uani 1 1 d . . . . .
O2B O 0.1933(3) 0.4239(8) 0.6431(3) 0.0735(15) Uani 1 1 d . . . . .
O3B O 0.2341(2) 0.4601(6) 0.5127(2) 0.0416(9) Uani 1 1 d . . . . .
H3F H 0.284572 0.499706 0.537085 0.062 Uiso 1 1 calc R U . . .

loop_
_atom_site_aniso_label
_atom_site_aniso_U_11
_atom_site_aniso_U_22
_atom_site_aniso_U_33
_atom_site_aniso_U_23
_atom_site_aniso_U_13
_atom_site_aniso_U_12
C1A 0.019(2) 0.029(3) 0.032(2) 0.000(2) 0.0043(18) -0.003(2)
C2A 0.022(2) 0.029(3) 0.031(2) -0.001(2) 0.0043(18) 0.000(2)
C3A 0.022(2) 0.038(3) 0.042(3) -0.003(2) 0.0065(19) -0.002(2)
C4A 0.026(2) 0.037(3) 0.037(2) -0.003(2) 0.0072(19) -0.002(2)
C5A 0.028(2) 0.029(3) 0.030(2) -0.0001(19) 0.0041(18) 0.0037(19)
C6A 0.040(3) 0.031(3) 0.040(3) -0.007(2) 0.010(2) 0.004(2)
C7A 0.058(3) 0.028(3) 0.054(3) -0.005(3) 0.013(2) 0.003(2)
C8A 0.052(3) 0.027(3) 0.068(4) -0.009(3) 0.011(3) -0.011(2)
C9A 0.036(2) 0.031(3) 0.049(3) -0.003(2) 0.010(2) -0.004(2)
C10A 0.026(2) 0.022(2) 0.037(2) -0.002(2) 0.0044(18) -0.0033(19)
C11A 0.023(2) 0.024(2) 0.031(2) 0.002(2) 0.0024(18) 0.001(2)
C12A 0.024(2) 0.029(3) 0.043(3) -0.010(2) 0.004(2) -0.0039(19)
C13A 0.059(3) 0.052(4) 0.037(3) -0.007(3) 0.006(2) 0.001(3)
C14A 0.045(3) 0.047(3) 0.056(3) -0.011(3) 0.010(2) 0.015(3)
C15A 0.032(2) 0.036(3) 0.039(3) -0.001(2) -0.0044(19) 0.002(2)
C16A 0.021(2) 0.035(3) 0.040(3) -0.009(2) 0.0062(19) 0.003(2)
C17A 0.028(2) 0.029(3) 0.038(3) -0.007(2) 0.005(2) -0.001(2)
N1A 0.0203(19) 0.033(2) 0.039(2) -0.0083(19) 0.0076(15) -0.0020(16)
O1A 0.0235(16) 0.041(2) 0.048(2) -0.0148(18) 0.0039(14) -0.0070(15)
O2A 0.047(2) 0.049(2) 0.042(2) -0.0007(17) 0.0043(17) 0.0141(17)
O3A 0.0314(17) 0.053(3) 0.045(2) -0.0124(19) 0.0069(15) 0.0071(17)
C1B 0.024(2) 0.026(3) 0.040(2) -0.006(2) 0.0035(19) -0.001(2)
C2B 0.019(2) 0.027(3) 0.039(3) -0.005(2) 0.0024(18) -0.0014(19)
C3B 0.023(2) 0.041(3) 0.042(3) -0.004(2) 0.0059(19) 0.000(2)
C4B 0.025(2) 0.051(3) 0.045(3) 0.001(3) 0.005(2) -0.005(2)
C5B 0.028(2) 0.042(3) 0.038(3) -0.003(2) 0.0056(19) -0.001(2)
C6B 0.041(3) 0.065(4) 0.042(3) 0.004(3) 0.006(2) -0.009(3)
C7B 0.055(3) 0.069(4) 0.045(3) 0.011(3) -0.005(2) -0.004(3)
C8B 0.041(3) 0.068(4) 0.063(4) 0.021(3) -0.006(3) 0.001(3)
C9B 0.030(2) 0.050(3) 0.059(3) 0.009(3) -0.001(2) 0.001(2)
C10B 0.029(2) 0.034(3) 0.042(3) 0.000(2) 0.003(2) 0.000(2)
C11B 0.023(2) 0.029(3) 0.039(3) -0.001(2) 0.0040(19) -0.001(2)
C12B 0.021(2) 0.036(3) 0.047(3) 0.008(2) 0.007(2) 0.004(2)
C13B 0.067(4) 0.068(4) 0.065(4) 0.024(4) 0.003(3) -0.025(4)
C14B 0.058(4) 0.118(7) 0.044(3) 0.014(4) 0.015(3) 0.005(4)
C15B 0.064(3) 0.034(3) 0.052(3) -0.003(3) 0.013(3) -0.001(3)
C16B 0.023(2) 0.036(3) 0.039(3) 0.004(2) 0.0040(19) -0.002(2)
C17B 0.030(2) 0.033(3) 0.038(3) -0.002(2) 0.008(2) -0.003(2)
N1B 0.0158(19) 0.035(2) 0.049(2) 0.008(2) 0.0042(16) 0.0011(16)
O1B 0.0237(16) 0.0339(19) 0.052(2) 0.0046(17) 0.0033(14) 0.0047(15)
O2B 0.070(3) 0.108(4) 0.043(2) -0.015(3) 0.011(2) -0.055(3)
O3B 0.0270(16) 0.056(2) 0.0421(19) 0.0026(19) 0.0035(14) -0.0156(17)

loop_
_atom_type_symbol
_atom_type_description
_atom_type_scat_dispersion_real
_atom_type_scat_dispersion_imag
_atom_type_scat_source
C C 0.0181 0.0091 'International Tables Vol C Tables 4.2.6.8 and 6.1.1.4'
H H 0 0 'International Tables Vol C Tables 4.2.6.8 and 6.1.1.4'
N N 0.0311 0.018 'International Tables Vol C Tables 4.2.6.8 and 6.1.1.4'
O O 0.0492 0.0322 'International Tables Vol C Tables 4.2.6.8 and 6.1.1.4'

loop_
_geom_angle_atom_site_label_1
_geom_angle_atom_site_label_2
_geom_angle_atom_site_label_3
_geom_angle
_geom_angle_site_symmetry_1
_geom_angle_site_symmetry_3
_geom_angle_publ_flag
O1A C1A N1A 123.8(4) . . ?
O1A C1A C2A 129.3(4) . . ?
N1A C1A C2A 106.9(4) . . ?
C11A C2A C1A 108.6(4) . . ?
C11A C2A C3A 125.1(4) . . ?
C1A C2A C3A 126.3(4) . . ?
C2A C3A C4A 109.6(4) . . ?
C3A C4A C5A 111.8(4) . . ?
C4A C5A C6A 115.6(4) . . ?
C4A C5A C10A 111.3(4) . . ?
C6A C5A C10A 115.1(4) . . ?
C14A C6A C13A 107.7(4) . . ?
C14A C6A C7A 106.9(5) . . ?
C13A C6A C7A 110.7(4) . . ?
C14A C6A C5A 109.2(4) . . ?
C13A C6A C5A 114.5(4) . . ?
C7A C6A C5A 107.6(4) . . ?
C8A C7A C6A 115.3(4) . . ?
C9A C8A C7A 111.3(4) . . ?
C8A C9A C10A 111.0(4) . . ?
C11A C10A C9A 111.1(4) . . ?
C11A C10A C15A 105.2(4) . . ?
C9A C10A C15A 110.3(4) . . ?
C11A C10A C5A 106.6(3) . . ?
C9A C10A C5A 109.1(4) . . ?
C15A C10A C5A 114.5(4) . . ?
C2A C11A C12A 109.9(4) . . ?
C2A C11A C10A 125.3(4) . . ?
C12A C11A C10A 124.7(4) . . ?
N1A C12A C11A 102.8(3) . . ?
N1A C16A C17A 113.3(4) . . ?
O2A C17A O3A 124.2(4) . . ?
O2A C17A C16A 124.8(4) . . ?
O3A C17A C16A 111.0(4) . . ?
C1A N1A C16A 124.0(4) . . ?
C1A N1A C12A 111.6(4) . . ?
C16A N1A C12A 124.4(4) . . ?
O1B C1B N1B 123.8(4) . . ?
O1B C1B C2B 128.7(4) . . ?
N1B C1B C2B 107.5(4) . . ?
C11B C2B C1B 109.0(4) . . ?
C11B C2B C3B 124.9(4) . . ?
C1B C2B C3B 126.1(4) . . ?
C2B C3B C4B 110.2(4) . . ?
C3B C4B C5B 112.8(4) . . ?
C4B C5B C6B 115.9(4) . . ?
C4B C5B C10B 110.9(4) . . ?
C6B C5B C10B 115.0(4) . . ?
C13B C6B C7B 111.3(6) . . ?
C13B C6B C14B 107.8(5) . . ?
C7B C6B C14B 106.8(5) . . ?
C13B C6B C5B 114.6(5) . . ?
C7B C6B C5B 107.9(4) . . ?
C14B C6B C5B 108.1(5) . . ?
C8B C7B C6B 114.3(5) . . ?
C9B C8B C7B 111.0(5) . . ?
C8B C9B C10B 112.5(4) . . ?
C11B C10B C9B 111.5(4) . . ?
C11B C10B C15B 106.3(4) . . ?
C9B C10B C15B 109.4(5) . . ?
C11B C10B C5B 105.7(4) . . ?
C9B C10B C5B 109.3(4) . . ?
C15B C10B C5B 114.6(4) . . ?
C2B C11B C10B 125.5(4) . . ?
C2B C11B C12B 109.2(4) . . ?
C10B C11B C12B 125.2(4) . . ?
N1B C12B C11B 102.7(4) . . ?
N1B C16B C17B 112.3(4) . . ?
O2B C17B O3B 124.9(4) . . ?
O2B C17B C16B 124.3(4) . . ?
O3B C17B C16B 110.9(4) . . ?
C1B N1B C16B 124.1(4) . . ?
C1B N1B C12B 111.5(4) . . ?
C16B N1B C12B 124.2(4) . . ?

loop_
_geom_bond_atom_site_label_1
_geom_bond_atom_site_label_2
_geom_bond_distance
_geom_bond_site_symmetry_2
_geom_bond_publ_flag
C1A O1A 1.236(5) . ?
C1A N1A 1.359(6) . ?
C1A C2A 1.482(7) . ?
C2A C11A 1.342(6) . ?
C2A C3A 1.492(6) . ?
C3A C4A 1.525(7) . ?
C4A C5A 1.536(7) . ?
C5A C6A 1.555(7) . ?
C5A C10A 1.555(6) . ?
C6A C14A 1.533(7) . ?
C6A C13A 1.538(8) . ?
C6A C7A 1.544(8) . ?
C7A C8A 1.530(8) . ?
C8A C9A 1.525(7) . ?
C9A C10A 1.534(7) . ?
C10A C11A 1.511(7) . ?
C10A C15A 1.542(7) . ?
C11A C12A 1.498(6) . ?
C12A N1A 1.452(6) . ?
C16A N1A 1.437(6) . ?
C16A C17A 1.516(7) . ?
C17A O2A 1.201(6) . ?
C17A O3A 1.324(6) . ?
C1B O1B 1.246(6) . ?
C1B N1B 1.356(6) . ?
C1B C2B 1.467(7) . ?
C2B C11B 1.345(7) . ?
C2B C3B 1.493(6) . ?
C3B C4B 1.519(8) . ?
C4B C5B 1.528(7) . ?
C5B C6B 1.549(8) . ?
C5B C10B 1.561(7) . ?
C6B C13B 1.535(10) . ?
C6B C7B 1.537(8) . ?
C6B C14B 1.545(9) . ?
C7B C8B 1.529(9) . ?
C8B C9B 1.506(8) . ?
C9B C10B 1.535(7) . ?
C10B C11B 1.494(7) . ?
C10B C15B 1.551(8) . ?
C11B C12B 1.513(6) . ?
C12B N1B 1.450(7) . ?
C16B N1B 1.435(6) . ?
C16B C17B 1.518(7) . ?
C17B O2B 1.196(6) . ?
C17B O3B 1.311(6) . ?
